data_7039835
loop_
_publ_author_name
'Yang, Wenxue'
'Zhao, Ke-Qing'
'Prior, Timothy J.'
'Hughes, David L.'
'Arbaoui, Abdessamad'
'Elsegood, Mark R. J.'
'Redshaw, Carl'

_publ_section_title
;
 Structural studies of Schiff-base [2 + 2] macrocycles derived from
 2,2'-oxydianiline and the ROP capability of their organoaluminium
 complexes.
;
_journal_issue 30
_journal_name_full 'Dalton transactions (Cambridge, England : 2003)'
_journal_page_first 11990
_journal_page_last 12005
_journal_paper_doi 10.1039/c6dt01997h
_journal_volume 45
_journal_year 2016
_chemical_formula_moiety 'C48 H44 N4 O4, C4 H8 O2'
_chemical_formula_structural L2H2,MeCOOEt
_chemical_formula_sum 'C52 H52 N4 O6'
_chemical_formula_weight 828.97
_space_group_crystal_system monoclinic
_space_group_IT_number 15
_space_group_name_Hall '-C 2yc'
_space_group_name_H-M_alt 'C 1 2/c 1'
_symmetry_space_group_name_Hall '-C 2yc'
_symmetry_space_group_name_H-M 'C 1 2/c 1'
_atom_sites_solution_hydrogens mixed
_atom_sites_solution_primary direct
_atom_sites_solution_secondary difmap
_audit_creation_method SHELXL-2014/7
_audit_update_record
;
2015-12-15 deposited with the CCDC.
2016-06-20 downloaded from the CCDC.
;
_cell_angle_alpha 90
_cell_angle_beta 101.497(6)
_cell_angle_gamma 90
_cell_formula_units_Z 4
_cell_length_a 24.8335(10)
_cell_length_b 11.2046(4)
_cell_length_c 15.9714(11)
_cell_measurement_reflns_used 3358
_cell_measurement_temperature 119.98(18)
_cell_measurement_theta_max 28.7610
_cell_measurement_theta_min 3.8020
_cell_volume 4354.9(4)
_computing_cell_refinement
;
CrysAlisPro, Agilent Technologies, Version 1.171.37.35 
;
_computing_data_collection
;
CrysAlisPro, Agilent Technologies, Version 1.171.37.35 
;
_computing_data_reduction
;
CrysAlisPro, Agilent Technologies, Version 1.171.37.35 
;
_computing_molecular_graphics 'ORTEP (Johnson, 1976 and Farrugia, 2012)'
_computing_publication_material 'SHELXL-2014/7 (Sheldrick, 2015) and WINGX (Farrugia, 2012)'
_computing_structure_refinement 'SHELXL-2014/7 (Sheldrick, 2015)'
_computing_structure_solution 'SHELXS-97 (Sheldrick, 2008)'
_diffrn_ambient_environment N~2~
_diffrn_ambient_temperature 119.98(18)
_diffrn_detector 'CCD plate'
_diffrn_detector_area_resol_mean 15.9595
_diffrn_detector_type EosS2
_diffrn_measured_fraction_theta_full 0.997
_diffrn_measured_fraction_theta_max 0.970
_diffrn_measurement_device 'four-circle diffractometer'
_diffrn_measurement_device_type 'New Gemini, Dual, Cu at zero, EosS2'
_diffrn_radiation_monochromator graphite
_diffrn_radiation_probe x-ray
_diffrn_radiation_type 'Mo K\a'
_diffrn_radiation_wavelength 0.71073
_diffrn_reflns_av_R_equivalents 0.0306
_diffrn_reflns_av_unetI/netI 0.0409
_diffrn_reflns_Laue_measured_fraction_full 0.997
_diffrn_reflns_Laue_measured_fraction_max 0.970
_diffrn_reflns_limit_h_max 32
_diffrn_reflns_limit_h_min -21
_diffrn_reflns_limit_k_max 14
_diffrn_reflns_limit_k_min -9
_diffrn_reflns_limit_l_max 20
_diffrn_reflns_limit_l_min -20
_diffrn_reflns_number 12474
_diffrn_reflns_point_group_measured_fraction_full 0.997
_diffrn_reflns_point_group_measured_fraction_max 0.970
_diffrn_reflns_theta_full 25.214
_diffrn_reflns_theta_max 27.500
_diffrn_reflns_theta_min 3.361
_diffrn_source 'Enhance (Mo) X-ray Source'
_exptl_absorpt_coefficient_mu 0.083
_exptl_absorpt_correction_T_max 1.00000
_exptl_absorpt_correction_T_min 0.78380
_exptl_absorpt_correction_type multi-scan
_exptl_absorpt_process_details
;
CrysAlisPro, Agilent Technologies,
Version 1.171.37.35 (release 13-08-2014 CrysAlis171 .NET)
(compiled Aug 13 2014,18:06:01)
Empirical absorption correction using spherical harmonics,
 implemented in SCALE3 ABSPACK scaling algorithm.
;
_exptl_crystal_colour orange
_exptl_crystal_density_diffrn 1.264
_exptl_crystal_description block
_exptl_crystal_F_000 1760
_exptl_crystal_size_max 0.49
_exptl_crystal_size_mid 0.40
_exptl_crystal_size_min 0.38
_refine_diff_density_max 0.251
_refine_diff_density_min -0.308
_refine_diff_density_rms 0.044
_refine_ls_extinction_method none
_refine_ls_goodness_of_fit_ref 1.058
_refine_ls_hydrogen_treatment mixed
_refine_ls_matrix_type full
_refine_ls_number_parameters 303
_refine_ls_number_reflns 4880
_refine_ls_number_restraints 0
_refine_ls_restrained_S_all 1.058
_refine_ls_R_factor_all 0.0766
_refine_ls_R_factor_gt 0.0493
_refine_ls_shift/su_max 0.001
_refine_ls_shift/su_mean 0.000
_refine_ls_structure_factor_coef Fsqd
_refine_ls_weighting_details 'w=1/[\s^2^(Fo^2^)+(0.0544P)^2^+1.8098P] where P=(Fo^2^+2Fc^2^)/3'
_refine_ls_weighting_scheme calc
_refine_ls_wR_factor_gt 0.1184
_refine_ls_wR_factor_ref 0.1301
_reflns_Friedel_coverage 0.000
_reflns_number_gt 3517
_reflns_number_total 4880
_reflns_threshold_expression 'I > 2\s(I)'
_cod_data_source_file c6dt01997h2.cif
_cod_data_source_block struct1
_cod_depositor_comments 'Adding full bibliography for 7039831--7039842.cif.'
_cod_database_code 7039835
_shelx_shelxl_version_number 2014/7
_shelx_space_group_comment
;
The symmetry employed for this shelxl refinement is uniquely defined
by the following loop, which should always be used as a source of
symmetry information in preference to the above space-group names.
They are only intended as comments.
;
_shelxl_version_number 2013-4

loop_
_space_group_symop_operation_xyz
'x, y, z'
'-x, y, -z+1/2'
'x+1/2, y+1/2, z'
'-x+1/2, y+1/2, -z+1/2'
'-x, -y, -z'
'x, -y, z-1/2'
'-x+1/2, -y+1/2, -z'
'x+1/2, -y+1/2, z-1/2'

loop_
_atom_site_label
_atom_site_type_symbol
_atom_site_fract_x
_atom_site_fract_y
_atom_site_fract_z
_atom_site_U_iso_or_equiv
_atom_site_adp_type
_atom_site_occupancy
_atom_site_site_symmetry_order
_atom_site_calc_flag
_atom_site_refinement_flags_posn
_atom_site_refinement_flags_adp
_atom_site_refinement_flags_occupancy
O1 O 0.51799(5) 0.39718(10) 0.85939(8) 0.0287(3) Uani 1 1 d . . .
C1 C 0.54130(6) 0.50325(14) 0.84800(10) 0.0231(3) Uani 1 1 d . . .
C2 C 0.58958(6) 0.50737(14) 0.81517(10) 0.0231(3) Uani 1 1 d . . .
C3 C 0.61328(6) 0.61747(14) 0.80465(10) 0.0245(3) Uani 1 1 d . . .
H3 H 0.6456 0.6188 0.7835 0.029 Uiso 1 1 calc R U .
C4 C 0.59118(6) 0.72573(14) 0.82419(10) 0.0247(3) Uani 1 1 d . . .
C5 C 0.54307(6) 0.71970(15) 0.85603(10) 0.0261(4) Uani 1 1 d . . .
H5 H 0.5270 0.7904 0.8693 0.031 Uiso 1 1 calc R U .
C6 C 0.51783(6) 0.61125(14) 0.86886(10) 0.0230(3) Uani 1 1 d . . .
C7 C 0.61415(6) 0.39784(14) 0.78919(10) 0.0247(3) Uani 1 1 d . . .
H7 H 0.5964 0.3254 0.7923 0.030 Uiso 1 1 calc R U .
N2 N 0.65898(5) 0.39946(12) 0.76267(9) 0.0299(3) Uani 1 1 d . . .
C8 C 0.61940(6) 0.84305(15) 0.80899(11) 0.0283(4) Uani 1 1 d . . .
C9 C 0.62096(7) 0.85479(17) 0.71381(12) 0.0386(4) Uani 1 1 d . . .
H9A H 0.6392 0.7867 0.6959 0.058 Uiso 1 1 calc R U .
H9B H 0.6405 0.9260 0.7048 0.058 Uiso 1 1 calc R U .
H9C H 0.5841 0.8591 0.6811 0.058 Uiso 1 1 calc R U .
C10 C 0.67888(7) 0.84234(16) 0.85992(12) 0.0334(4) Uani 1 1 d . . .
H10A H 0.6979 0.7743 0.8436 0.050 Uiso 1 1 calc R U .
H10B H 0.6787 0.8382 0.9199 0.050 Uiso 1 1 calc R U .
H10C H 0.6972 0.9141 0.8481 0.050 Uiso 1 1 calc R U .
C11 C 0.59029(7) 0.95191(16) 0.83629(15) 0.0451(5) Uani 1 1 d . . .
H11A H 0.6094 1.0230 0.8256 0.068 Uiso 1 1 calc R U .
H11B H 0.5899 0.9465 0.8962 0.068 Uiso 1 1 calc R U .
H11C H 0.5532 0.9548 0.8043 0.068 Uiso 1 1 calc R U .
C12 C 0.46719(6) 0.61325(15) 0.90022(10) 0.0247(3) Uani 1 1 d . . .
H12 H 0.4526 0.6867 0.9112 0.030 Uiso 1 1 calc R U .
N1 N 0.44142(5) 0.51756(12) 0.91368(8) 0.0244(3) Uani 1 1 d . . .
C13 C 0.39098(6) 0.52634(15) 0.94214(10) 0.0238(3) Uani 1 1 d . . .
C14 C 0.37277(6) 0.63030(15) 0.97629(10) 0.0277(4) Uani 1 1 d . . .
H14 H 0.3949 0.6980 0.9826 0.033 Uiso 1 1 calc R U .
C15 C 0.32252(7) 0.63429(16) 1.00085(11) 0.0303(4) Uani 1 1 d . . .
H15 H 0.3108 0.7047 1.0223 0.036 Uiso 1 1 calc R U .
C16 C 0.28964(6) 0.53397(17) 0.99364(11) 0.0313(4) Uani 1 1 d . . .
H16 H 0.2557 0.5368 1.0099 0.038 Uiso 1 1 calc R U .
C17 C 0.30738(6) 0.42915(16) 0.96209(11) 0.0287(4) Uani 1 1 d . . .
H17 H 0.2858 0.3608 0.9586 0.034 Uiso 1 1 calc R U .
C18 C 0.35715(6) 0.42570(14) 0.93581(10) 0.0240(3) Uani 1 1 d . . .
O2 O 0.37585(4) 0.32027(10) 0.90459(8) 0.0286(3) Uani 1 1 d . . .
C19 C 0.33598(6) 0.25435(14) 0.84889(11) 0.0254(4) Uani 1 1 d . . .
C20 C 0.31454(6) 0.15092(15) 0.87685(11) 0.0286(4) Uani 1 1 d . . .
H20 H 0.3263 0.1255 0.9330 0.034 Uiso 1 1 calc R U .
C21 C 0.27563(7) 0.08535(15) 0.82114(11) 0.0299(4) Uani 1 1 d . . .
H21 H 0.2611 0.0162 0.8400 0.036 Uiso 1 1 calc R U .
C22 C 0.25847(6) 0.12282(15) 0.73769(11) 0.0287(4) Uani 1 1 d . . .
H22 H 0.2322 0.0793 0.7004 0.034 Uiso 1 1 calc R U .
C23 C 0.28051(6) 0.22543(15) 0.70968(11) 0.0295(4) Uani 1 1 d . . .
H23 H 0.2687 0.2504 0.6535 0.035 Uiso 1 1 calc R U .
C24 C 0.32018(6) 0.29191(14) 0.76433(11) 0.0253(4) Uani 1 1 d . . .
C71 C 0.5302(3) 0.1156(6) 0.5856(5) 0.0568(18) Uani 0.5 1 d . . P
H71A H 0.5549 0.1737 0.5703 0.085 Uiso 0.5 1 calc R U P
H71B H 0.5509 0.0533 0.6187 0.085 Uiso 0.5 1 calc R U P
H71C H 0.5067 0.1531 0.6188 0.085 Uiso 0.5 1 calc R U P
C72 C 0.49280(7) 0.05865(16) 0.49914(17) 0.0761(7) Uani 0.5 1 d . . P
O72 O 0.44930(11) 0.0918(3) 0.47834(19) 0.0489(7) Uani 0.5 1 d . . P
O73 O 0.49280(7) 0.05865(16) 0.49914(17) 0.0761(7) Uani 0.5 1 d . . P
C74 C 0.4685(3) -0.1398(5) 0.4526(3) 0.0387(13) Uani 0.5 1 d . . P
H74A H 0.4313 -0.1189 0.4569 0.046 Uiso 0.5 1 calc R U P
H74B H 0.4759 -0.2210 0.4727 0.046 Uiso 0.5 1 calc R U P
C75 C 0.4764(2) -0.1270(4) 0.3634(3) 0.0414(11) Uani 0.5 1 d . . P
H75A H 0.4516 -0.1794 0.3269 0.062 Uiso 0.5 1 calc R U P
H75B H 0.5136 -0.1475 0.3607 0.062 Uiso 0.5 1 calc R U P
H75C H 0.4693 -0.0460 0.3450 0.062 Uiso 0.5 1 calc R U P
H1O H 0.4860(9) 0.417(2) 0.8779(15) 0.064(7) Uiso 1 1 d . . .

loop_
_atom_site_aniso_label
_atom_site_aniso_U_11
_atom_site_aniso_U_22
_atom_site_aniso_U_33
_atom_site_aniso_U_23
_atom_site_aniso_U_13
_atom_site_aniso_U_12
O1 0.0292(6) 0.0222(6) 0.0378(7) -0.0021(5) 0.0143(5) -0.0020(5)
C1 0.0228(7) 0.0226(8) 0.0234(8) 0.0000(7) 0.0035(6) -0.0011(6)
C2 0.0221(7) 0.0246(8) 0.0228(8) 0.0000(7) 0.0054(6) 0.0023(6)
C3 0.0196(7) 0.0291(9) 0.0255(8) 0.0003(7) 0.0066(6) 0.0004(6)
C4 0.0209(7) 0.0248(8) 0.0290(9) -0.0020(7) 0.0066(7) -0.0006(6)
C5 0.0233(7) 0.0231(8) 0.0327(9) -0.0041(7) 0.0075(7) 0.0023(6)
C6 0.0189(7) 0.0248(8) 0.0255(8) -0.0010(7) 0.0047(6) 0.0008(6)
C7 0.0246(7) 0.0225(8) 0.0279(8) 0.0011(7) 0.0077(7) -0.0006(6)
N2 0.0312(7) 0.0247(7) 0.0374(8) -0.0036(6) 0.0152(6) 0.0009(6)
C8 0.0241(8) 0.0249(9) 0.0376(10) -0.0011(7) 0.0107(7) -0.0016(6)
C9 0.0406(10) 0.0327(10) 0.0413(11) 0.0064(9) 0.0055(8) -0.0078(8)
C10 0.0321(9) 0.0320(10) 0.0367(10) -0.0030(8) 0.0085(8) -0.0066(7)
C11 0.0384(10) 0.0237(9) 0.0784(15) -0.0031(10) 0.0242(10) -0.0030(8)
C12 0.0217(7) 0.0237(8) 0.0292(9) -0.0020(7) 0.0061(7) 0.0016(6)
N1 0.0215(6) 0.0274(7) 0.0250(7) -0.0022(6) 0.0060(5) -0.0008(5)
C13 0.0214(7) 0.0294(9) 0.0212(8) 0.0003(7) 0.0055(6) 0.0010(6)
C14 0.0289(8) 0.0299(9) 0.0254(8) -0.0018(7) 0.0083(7) -0.0015(7)
C15 0.0319(9) 0.0350(10) 0.0263(9) -0.0030(8) 0.0111(7) 0.0039(7)
C16 0.0247(8) 0.0424(11) 0.0291(9) 0.0038(8) 0.0110(7) 0.0021(7)
C17 0.0243(8) 0.0335(9) 0.0287(9) 0.0056(7) 0.0065(7) -0.0026(7)
C18 0.0233(7) 0.0259(8) 0.0229(8) 0.0027(7) 0.0045(6) 0.0016(6)
O2 0.0225(5) 0.0244(6) 0.0383(7) -0.0017(5) 0.0044(5) 0.0009(4)
C19 0.0210(7) 0.0233(8) 0.0332(9) -0.0016(7) 0.0086(7) 0.0005(6)
C20 0.0304(8) 0.0270(9) 0.0304(9) 0.0038(7) 0.0110(7) 0.0011(7)
C21 0.0328(9) 0.0221(8) 0.0388(10) -0.0008(8) 0.0170(8) -0.0040(7)
C22 0.0281(8) 0.0276(9) 0.0325(9) -0.0081(7) 0.0113(7) -0.0035(7)
C23 0.0331(8) 0.0312(9) 0.0268(9) -0.0008(7) 0.0122(7) 0.0000(7)
C24 0.0240(7) 0.0228(8) 0.0324(9) 0.0008(7) 0.0135(7) 0.0016(6)
C71 0.056(3) 0.042(4) 0.064(5) 0.016(4) -0.006(4) -0.013(3)
C72 0.0358(9) 0.0409(10) 0.139(2) -0.0238(13) -0.0133(11) -0.0012(8)
O72 0.0451(16) 0.0470(17) 0.0508(17) 0.0113(14) 0.0005(13) 0.0083(13)
O73 0.0358(9) 0.0409(10) 0.139(2) -0.0238(13) -0.0133(11) -0.0012(8)
C74 0.041(2) 0.025(3) 0.044(3) 0.000(2) -0.005(3) -0.008(2)
C75 0.050(2) 0.034(2) 0.042(3) 0.003(2) 0.012(2) -0.0057(18)

loop_
_atom_type_symbol
_atom_type_description
_atom_type_scat_dispersion_real
_atom_type_scat_dispersion_imag
_atom_type_scat_source
C C 0.0033 0.0016 'International Tables Vol C Tables 4.2.6.8 and 6.1.1.4'
H H 0.0000 0.0000 'International Tables Vol C Tables 4.2.6.8 and 6.1.1.4'
N N 0.0061 0.0033 'International Tables Vol C Tables 4.2.6.8 and 6.1.1.4'
O O 0.0106 0.0060 'International Tables Vol C Tables 4.2.6.8 and 6.1.1.4'

loop_
_geom_angle_atom_site_label_1
_geom_angle_atom_site_label_2
_geom_angle_atom_site_label_3
_geom_angle
_geom_angle_site_symmetry_1
_geom_angle_site_symmetry_3
C1 O1 H1O 104.5(15) . .
O1 C1 C2 120.07(14) . .
O1 C1 C6 120.96(13) . .
C2 C1 C6 118.96(14) . .
C3 C2 C1 119.23(14) . .
C3 C2 C7 119.86(13) . .
C1 C2 C7 120.88(14) . .
C2 C3 C4 123.39(14) . .
C2 C3 H3 118.3 . .
C4 C3 H3 118.3 . .
C5 C4 C3 116.46(14) . .
C5 C4 C8 123.59(14) . .
C3 C4 C8 119.94(13) . .
C4 C5 C6 122.53(14) . .
C4 C5 H5 118.7 . .
C6 C5 H5 118.7 . .
C5 C6 C1 119.42(13) . .
C5 C6 C12 118.91(14) . .
C1 C6 C12 121.63(14) . .
N2 C7 C2 121.67(14) . .
N2 C7 H7 119.2 . .
C2 C7 H7 119.2 . .
C7 N2 C24 119.29(14) . 2_656
C11 C8 C4 112.54(13) . .
C11 C8 C9 108.77(15) . .
C4 C8 C9 109.48(14) . .
C11 C8 C10 108.23(15) . .
C4 C8 C10 109.47(14) . .
C9 C8 C10 108.25(13) . .
C8 C9 H9A 109.5 . .
C8 C9 H9B 109.5 . .
H9A C9 H9B 109.5 . .
C8 C9 H9C 109.5 . .
H9A C9 H9C 109.5 . .
H9B C9 H9C 109.5 . .
C8 C10 H10A 109.5 . .
C8 C10 H10B 109.5 . .
H10A C10 H10B 109.5 . .
C8 C10 H10C 109.5 . .
H10A C10 H10C 109.5 . .
H10B C10 H10C 109.5 . .
C8 C11 H11A 109.5 . .
C8 C11 H11B 109.5 . .
H11A C11 H11B 109.5 . .
C8 C11 H11C 109.5 . .
H11A C11 H11C 109.5 . .
H11B C11 H11C 109.5 . .
N1 C12 C6 122.75(14) . .
N1 C12 H12 118.6 . .
C6 C12 H12 118.6 . .
C12 N1 C13 119.70(13) . .
C18 C13 C14 117.63(14) . .
C18 C13 N1 118.50(14) . .
C14 C13 N1 123.87(14) . .
C15 C14 C13 121.20(15) . .
C15 C14 H14 119.4 . .
C13 C14 H14 119.4 . .
C16 C15 C14 120.19(16) . .
C16 C15 H15 119.9 . .
C14 C15 H15 119.9 . .
C15 C16 C17 119.69(14) . .
C15 C16 H16 120.2 . .
C17 C16 H16 120.2 . .
C18 C17 C16 120.18(15) . .
C18 C17 H17 119.9 . .
C16 C17 H17 119.9 . .
C17 C18 O2 120.84(14) . .
C17 C18 C13 121.07(15) . .
O2 C18 C13 118.06(13) . .
C18 O2 C19 115.40(11) . .
C20 C19 C24 120.84(15) . .
C20 C19 O2 120.27(15) . .
C24 C19 O2 118.84(14) . .
C19 C20 C21 119.98(16) . .
C19 C20 H20 120.0 . .
C21 C20 H20 120.0 . .
C22 C21 C20 119.97(15) . .
C22 C21 H21 120.0 . .
C20 C21 H21 120.0 . .
C21 C22 C23 119.88(15) . .
C21 C22 H22 120.1 . .
C23 C22 H22 120.1 . .
C22 C23 C24 121.10(16) . .
C22 C23 H23 119.5 . .
C24 C23 H23 119.5 . .
C19 C24 C23 118.19(15) . .
C19 C24 N2 120.26(15) . 2_656
C23 C24 N2 121.38(15) . 2_656
C72 C71 H71A 109.5 . .
C72 C71 H71B 109.5 . .
H71A C71 H71B 109.5 . .
C72 C71 H71C 109.5 . .
H71A C71 H71C 109.5 . .
H71B C71 H71C 109.5 . .
O72 C72 C72 123.8(3) . 5_656
O72 C72 O73 123.8(3) . 5_656
C72 C72 O73 0.004(1) 5_656 5_656
O72 C72 C74 116.7(3) . 5_656
C72 C72 C74 117.2(3) 5_656 5_656
O73 C72 C74 117.2(3) 5_656 5_656
O72 C72 C71 118.0(4) . .
C72 C72 C71 104.9(3) 5_656 .
O73 C72 C71 104.9(3) 5_656 .
C74 C72 C71 24.3(2) 5_656 .
C72 C74 C75 104.6(5) 5_656 .
C72 C74 H74A 110.8 5_656 .
C75 C74 H74A 110.8 . .
C72 C74 H74B 110.8 5_656 .
C75 C74 H74B 110.8 . .
H74A C74 H74B 108.9 . .
C74 C75 H75A 109.5 . .
C74 C75 H75B 109.5 . .
H75A C75 H75B 109.5 . .
C74 C75 H75C 109.5 . .
H75A C75 H75C 109.5 . .
H75B C75 H75C 109.5 . .

loop_
_geom_bond_atom_site_label_1
_geom_bond_atom_site_label_2
_geom_bond_distance
_geom_bond_site_symmetry_2
O1 C1 1.3500(19) .
O1 H1O 0.93(2) .
C1 C2 1.402(2) .
C1 C6 1.412(2) .
C2 C3 1.391(2) .
C2 C7 1.467(2) .
C3 C4 1.392(2) .
C3 H3 0.9300 .
C4 C5 1.390(2) .
C4 C8 1.532(2) .
C5 C6 1.401(2) .
C5 H5 0.9300 .
C6 C12 1.444(2) .
C7 N2 1.2679(19) .
C7 H7 0.9300 .
N2 C24 1.412(2) 2_656
C8 C11 1.525(2) .
C8 C9 1.534(2) .
C8 C10 1.538(2) .
C9 H9A 0.9600 .
C9 H9B 0.9600 .
C9 H9C 0.9600 .
C10 H10A 0.9600 .
C10 H10B 0.9600 .
C10 H10C 0.9600 .
C11 H11A 0.9600 .
C11 H11B 0.9600 .
C11 H11C 0.9600 .
C12 N1 1.288(2) .
C12 H12 0.9300 .
N1 C13 1.4188(19) .
C13 C18 1.398(2) .
C13 C14 1.399(2) .
C14 C15 1.381(2) .
C14 H14 0.9300 .
C15 C16 1.381(2) .
C15 H15 0.9300 .
C16 C17 1.384(2) .
C16 H16 0.9300 .
C17 C18 1.383(2) .
C17 H17 0.9300 .
C18 O2 1.3971(19) .
O2 C19 1.4022(19) .
C19 C20 1.386(2) .
C19 C24 1.394(2) .
C20 C21 1.387(2) .
C20 H20 0.9300 .
C21 C22 1.381(2) .
C21 H21 0.9300 .
C22 C23 1.385(2) .
C22 H22 0.9300 .
C23 C24 1.394(2) .
C23 H23 0.9300 .
C24 N2 1.412(2) 2_656
C71 C72 1.633(7) .
C71 H71A 0.9600 .
C71 H71B 0.9600 .
C71 H71C 0.9600 .
C72 O72 1.128(3) .
C72 C72 1.361(4) 5_656
C72 O73 1.361(4) 5_656
C72 C74 1.431(6) 5_656
C74 C72 1.431(6) 5_656
C74 C75 1.483(6) .
C74 H74A 0.9700 .
C74 H74B 0.9700 .
C75 H75A 0.9600 .
C75 H75B 0.9600 .
C75 H75C 0.9600 .

loop_
_geom_hbond_atom_site_label_D
_geom_hbond_atom_site_label_H
_geom_hbond_atom_site_label_A
_geom_hbond_distance_DH
_geom_hbond_distance_HA
_geom_hbond_distance_DA
_geom_hbond_angle_DHA
_geom_hbond_site_symmetry_A
O1 H1O N1 0.93(2) 1.75(2) 2.6161(17) 153(2) .
C71 H71A O2 0.96 2.35 3.254(7) 155.9 2_656

loop_
_geom_torsion_atom_site_label_1
_geom_torsion_atom_site_label_2
_geom_torsion_atom_site_label_3
_geom_torsion_atom_site_label_4
_geom_torsion
_geom_torsion_site_symmetry_4
O1 C1 C2 C3 -179.39(14) .
C6 C1 C2 C3 0.5(2) .
O1 C1 C2 C7 2.7(2) .
C6 C1 C2 C7 -177.38(14) .
C1 C2 C3 C4 -0.8(2) .
C7 C2 C3 C4 177.11(15) .
C2 C3 C4 C5 0.3(2) .
C2 C3 C4 C8 -178.81(15) .
C3 C4 C5 C6 0.5(2) .
C8 C4 C5 C6 179.57(15) .
C4 C5 C6 C1 -0.8(2) .
C4 C5 C6 C12 -178.50(15) .
O1 C1 C6 C5 -179.87(14) .
C2 C1 C6 C5 0.2(2) .
O1 C1 C6 C12 -2.2(2) .
C2 C1 C6 C12 177.91(14) .
C3 C2 C7 N2 5.1(2) .
C1 C2 C7 N2 -177.07(15) .
C2 C7 N2 C24 -177.81(14) 2_656
C5 C4 C8 C11 2.5(2) .
C3 C4 C8 C11 -178.45(16) .
C5 C4 C8 C9 -118.57(17) .
C3 C4 C8 C9 60.47(19) .
C5 C4 C8 C10 122.91(17) .
C3 C4 C8 C10 -58.05(19) .
C5 C6 C12 N1 179.99(15) .
C1 C6 C12 N1 2.3(2) .
C6 C12 N1 C13 -178.12(14) .
C12 N1 C13 C18 164.11(15) .
C12 N1 C13 C14 -15.8(2) .
C18 C13 C14 C15 -1.6(2) .
N1 C13 C14 C15 178.26(15) .
C13 C14 C15 C16 1.4(3) .
C14 C15 C16 C17 0.3(3) .
C15 C16 C17 C18 -1.7(3) .
C16 C17 C18 O2 179.38(14) .
C16 C17 C18 C13 1.4(2) .
C14 C13 C18 C17 0.3(2) .
N1 C13 C18 C17 -179.64(14) .
C14 C13 C18 O2 -177.79(14) .
N1 C13 C18 O2 2.3(2) .
C17 C18 O2 C19 42.3(2) .
C13 C18 O2 C19 -139.63(15) .
C18 O2 C19 C20 -104.83(16) .
C18 O2 C19 C24 77.91(17) .
C24 C19 C20 C21 -2.0(2) .
O2 C19 C20 C21 -179.20(14) .
C19 C20 C21 C22 0.4(2) .
C20 C21 C22 C23 0.5(2) .
C21 C22 C23 C24 0.3(2) .
C20 C19 C24 C23 2.7(2) .
O2 C19 C24 C23 179.97(13) .
C20 C19 C24 N2 178.00(14) 2_656
O2 C19 C24 N2 -4.8(2) 2_656
C22 C23 C24 C19 -1.9(2) .
C22 C23 C24 N2 -177.11(14) 2_656
